data_2213598
loop_
_publ_author_name
'H\"oss, Patrick'
'Schleid, Thomas'

_publ_section_title
;
 Y~2~TeO~6~ with the La~2~TeO~6~-type structure
;
_journal_coeditor_code WM2106
_journal_issue 5
_journal_name_full 'Acta Crystallographica Section E'
_journal_page_first i133
_journal_page_last i135
_journal_paper_doi 10.1107/S1600536807018922
_journal_volume 63
_journal_year 2007
_chemical_formula_iupac 'Y2 Te O6'
_chemical_formula_structural 'Y2 (Te O6)'
_chemical_formula_sum 'O6 Te Y2'
_chemical_formula_weight 401.42
_chemical_name_common 'yttrium orthotellurate'
_chemical_name_systematic 'Diyttrium(III) hexaoxotellurate(VI)'
_space_group_IT_number 19
_symmetry_cell_setting orthorhombic
_symmetry_space_group_name_Hall 'P 2ac 2ab'
_symmetry_space_group_name_H-M 'P 21 21 21'
_atom_sites_solution_primary direct
_atom_sites_solution_secondary difmap
_audit_creation_method SHELXL-97
_cell_angle_alpha 90.00
_cell_angle_beta 90.00
_cell_angle_gamma 90.00
_cell_formula_units_Z 4
_cell_length_a 5.2456(4)
_cell_length_b 9.0361(7)
_cell_length_c 9.9312(8)
_cell_measurement_reflns_used 9976
_cell_measurement_temperature 293(2)
_cell_measurement_theta_max 28.283
_cell_measurement_theta_min 1.018
_cell_volume 470.74(6)
_computing_cell_refinement 'SCALEPACK (Otwinowski & Minor, 1997)'
_computing_data_collection 'COLLECT (Nonius, 1998)'
_computing_data_reduction
;
SCALEPACK and DENZO (Otwinowski & Minor, 1997)
;
_computing_molecular_graphics 'DIAMOND (Brandenburg, 2006)'
_computing_publication_material SHELXL97
_computing_structure_refinement 'SHELXL97 (Sheldrick, 1997)'
_computing_structure_solution 'SHELXS97 (Sheldrick, 1997)'
_diffrn_ambient_temperature 293(2)
_diffrn_detector_area_resol_mean 9
_diffrn_measured_fraction_theta_full 0.999
_diffrn_measured_fraction_theta_max 0.999
_diffrn_measurement_device_type 'Nonius KappaCCD'
_diffrn_measurement_method '\f and \w'
_diffrn_radiation_monochromator graphite
_diffrn_radiation_source 'fine-focus sealed tube'
_diffrn_radiation_type MoK\a
_diffrn_radiation_wavelength 0.71069
_diffrn_reflns_av_R_equivalents 0.0882
_diffrn_reflns_av_sigmaI/netI 0.0299
_diffrn_reflns_limit_h_max 6
_diffrn_reflns_limit_h_min -6
_diffrn_reflns_limit_k_max 12
_diffrn_reflns_limit_k_min -12
_diffrn_reflns_limit_l_max 13
_diffrn_reflns_limit_l_min -13
_diffrn_reflns_number 11534
_diffrn_reflns_theta_full 28.25
_diffrn_reflns_theta_max 28.25
_diffrn_reflns_theta_min 4.10
_diffrn_standards_number 0
_exptl_absorpt_coefficient_mu 30.552
_exptl_absorpt_correction_T_max 0.1642
_exptl_absorpt_correction_T_min 0.0427
_exptl_absorpt_correction_type numerical
_exptl_absorpt_process_details '(X-SHAPE; Stoe & Cie, 1999)'
_exptl_crystal_colour colourless
_exptl_crystal_density_diffrn 5.664
_exptl_crystal_density_method 'not measured'
_exptl_crystal_description Block
_exptl_crystal_F_000 712
_exptl_crystal_size_max 0.098
_exptl_crystal_size_mid 0.082
_exptl_crystal_size_min 0.059
_refine_diff_density_max 0.841
_refine_diff_density_min -1.155
_refine_ls_abs_structure_details 'Flack (1983), 454 Friedel pairs'
_refine_ls_abs_structure_Flack -0.011(7)
_refine_ls_extinction_coef 0.0103(4)
_refine_ls_extinction_expression Fc^*^=kFc[1+0.001xFc^2^\l^3^/sin(2\q)]^-1/4^
_refine_ls_extinction_method SHELXL97
_refine_ls_goodness_of_fit_ref 1.048
_refine_ls_matrix_type full
_refine_ls_number_parameters 83
_refine_ls_number_reflns 1153
_refine_ls_number_restraints 0
_refine_ls_restrained_S_all 1.048
_refine_ls_R_factor_all 0.0197
_refine_ls_R_factor_gt 0.0194
_refine_ls_shift/su_max 0.001
_refine_ls_shift/su_mean 0.000
_refine_ls_structure_factor_coef Fsqd
_refine_ls_weighting_details 'w=1/[\s^2^(Fo^2^)+(0.0126P)^2^+2.9384P] where P=(Fo^2^+2Fc^2^)/3'
_refine_ls_weighting_scheme calc
_refine_ls_wR_factor_gt 0.0451
_refine_ls_wR_factor_ref 0.0453
_reflns_number_gt 1144
_reflns_number_total 1153
_reflns_threshold_expression I>2\s(I)
_cod_data_source_file wm2106.cif
_cod_data_source_block I
_cod_database_code 2213598
_cod_database_fobs_code 2213598

loop_
_symmetry_equiv_pos_as_xyz
'x, y, z'
'-x+1/2, -y, z+1/2'
'x+1/2, -y+1/2, -z'
'-x, y+1/2, -z+1/2'

loop_
_atom_site_type_symbol
_atom_site_label
_atom_site_fract_x
_atom_site_fract_y
_atom_site_fract_z
_atom_site_U_iso_or_equiv
_atom_site_adp_type
_atom_site_calc_flag
_atom_site_occupancy
Y Y1 0.96365(9) 0.78264(5) 0.86412(5) 0.00342(12) Uani d 1
Y Y2 0.97989(9) 0.89613(5) 0.46119(5) 0.00420(12) Uani d 1
Te Te 0.46169(6) 0.99489(3) 0.64760(3) 0.00263(10) Uani d 1
O O1 0.6677(7) 0.9482(4) 0.7982(4) 0.0060(7) Uani d 1
O O2 0.6892(7) 0.6400(4) 0.7390(4) 0.0069(7) Uani d 1
O O3 0.5869(7) 0.8457(4) 0.5287(4) 0.0054(7) Uani d 1
O O4 0.6842(7) 0.6398(4) 0.3216(4) 0.0074(7) Uani d 1
O O5 0.7683(7) 0.8865(4) 0.0697(4) 0.0053(7) Uani d 1
O O6 0.7414(7) 0.5853(4) 0.9950(4) 0.0053(7) Uani d 1

loop_
_atom_site_aniso_label
_atom_site_aniso_U_11
_atom_site_aniso_U_22
_atom_site_aniso_U_33
_atom_site_aniso_U_12
_atom_site_aniso_U_13
_atom_site_aniso_U_23
Y1 0.0045(2) 0.0030(2) 0.0028(2) -0.00001(16) -0.00028(18) 0.00021(15)
Y2 0.0054(2) 0.0035(2) 0.0037(2) 0.00025(17) 0.00026(17) 0.00045(15)
Te 0.00368(17) 0.00205(14) 0.00216(15) -0.00020(11) -0.00021(11) 0.00000(11)
O1 0.0056(18) 0.0071(17) 0.0052(16) 0.0040(14) -0.0010(14) 0.0003(14)
O2 0.0100(18) 0.0042(17) 0.0066(17) -0.0044(13) -0.0009(14) 0.0001(14)
O3 0.0066(19) 0.0035(15) 0.0060(17) -0.0024(13) 0.0005(13) -0.0002(14)
O4 0.0024(18) 0.0108(18) 0.0090(18) 0.0023(14) 0.0012(14) 0.0008(14)
O5 0.0046(18) 0.0053(17) 0.0058(16) -0.0034(14) 0.0002(13) 0.0027(14)
O6 0.0065(19) 0.0066(18) 0.0029(17) 0.0014(14) -0.0017(14) -0.0024(14)

loop_
_atom_type_symbol
_atom_type_description
_atom_type_scat_dispersion_real
_atom_type_scat_dispersion_imag
_atom_type_scat_source
Y Y -2.7962 3.5667 'International Tables Vol C Tables 4.2.6.8 and 6.1.1.4'
Te Te -0.5308 1.6751 'International Tables Vol C Tables 4.2.6.8 and 6.1.1.4'
O O 0.0106 0.0060 'International Tables Vol C Tables 4.2.6.8 and 6.1.1.4'

loop_
_geom_angle_atom_site_label_1
_geom_angle_atom_site_label_2
_geom_angle_atom_site_label_3
_geom_angle_site_symmetry_1
_geom_angle_site_symmetry_3
_geom_angle
O1 Y1 O4 . 3_566 84.89(13)
O1 Y1 O2 . . 77.49(14)
O4 Y1 O2 3_566 . 93.01(14)
O1 Y1 O5 . 3_566 179.62(15)
O4 Y1 O5 3_566 3_566 94.73(14)
O2 Y1 O5 . 3_566 102.51(14)
O1 Y1 O6 . 3_567 105.27(14)
O4 Y1 O6 3_566 3_567 90.62(13)
O2 Y1 O6 . 3_567 175.63(13)
O5 Y1 O6 3_566 3_567 74.75(13)
O1 Y1 O5 . 1_556 72.65(13)
O4 Y1 O5 3_566 1_556 139.47(13)
O2 Y1 O5 . 1_556 113.60(14)
O5 Y1 O5 3_566 1_556 107.67(9)
O6 Y1 O5 3_567 1_556 64.63(12)
O1 Y1 O6 . . 107.68(14)
O4 Y1 O6 3_566 . 151.07(13)
O2 Y1 O6 . . 65.69(13)
O5 Y1 O6 3_566 . 72.65(13)
O6 Y1 O6 3_567 . 110.06(8)
O5 Y1 O6 1_556 . 69.33(12)
O1 Y1 Te . 4_646 92.59(10)
O4 Y1 Te 3_566 4_646 122.29(10)
O2 Y1 Te . 4_646 31.61(10)
O5 Y1 Te 3_566 4_646 87.59(9)
O6 Y1 Te 3_567 4_646 144.12(9)
O5 Y1 Te 1_556 4_646 92.65(9)
O6 Y1 Te . 4_646 34.08(8)
O1 Y1 Te . 2_675 85.93(10)
O4 Y1 Te 3_566 2_675 114.73(10)
O2 Y1 Te . 2_675 146.29(10)
O5 Y1 Te 3_566 2_675 94.25(10)
O6 Y1 Te 3_567 2_675 32.24(9)
O5 Y1 Te 1_556 2_675 32.73(9)
O6 Y1 Te . 2_675 92.51(8)
Te Y1 Te 4_646 2_675 122.591(16)
O1 Y1 Y1 . 3_467 80.45(10)
O4 Y1 Y1 3_566 3_467 165.25(10)
O2 Y1 Y1 . 3_467 82.24(10)
O5 Y1 Y1 3_566 3_467 99.92(10)
O6 Y1 Y1 3_567 3_467 94.81(9)
O5 Y1 Y1 1_556 3_467 35.65(9)
O6 Y1 Y1 . 3_467 36.74(8)
Te Y1 Y1 4_646 3_467 57.215(10)
Te Y1 Y1 2_675 3_467 66.042(16)
O1 Y1 Y1 . 3_567 141.54(10)
O4 Y1 Y1 3_566 3_567 105.70(10)
O2 Y1 Y1 . 3_567 136.71(10)
O5 Y1 Y1 3_566 3_567 38.60(10)
O6 Y1 Y1 3_567 3_567 39.53(9)
O5 Y1 Y1 1_556 3_567 76.05(9)
O6 Y1 Y1 . 3_567 80.91(9)
Te Y1 Y1 4_646 3_567 110.776(19)
Te Y1 Y1 2_675 3_567 55.876(14)
Y1 Y1 Y1 3_467 3_567 87.02(2)
O1 Y1 Y2 . 2_675 32.24(10)
O4 Y1 Y2 3_566 2_675 106.09(10)
O2 Y1 Y2 . 2_675 100.37(10)
O5 Y1 Y2 3_566 2_675 148.02(10)
O6 Y1 Y2 3_567 2_675 80.92(9)
O5 Y1 Y2 1_556 2_675 41.78(9)
O6 Y1 Y2 . 2_675 97.25(9)
Te Y1 Y2 4_646 2_675 100.800(17)
Te Y1 Y2 2_675 2_675 55.187(11)
Y1 Y1 Y2 3_467 2_675 61.470(12)
Y1 Y1 Y2 3_567 2_675 110.858(19)
O3 Y2 O3 . 3_566 91.08(10)
O3 Y2 O1 . 2_674 91.49(14)
O3 Y2 O1 3_566 2_674 135.49(13)
O3 Y2 O6 . 4_756 133.63(14)
O3 Y2 O6 3_566 4_756 123.70(14)
O1 Y2 O6 2_674 4_756 83.74(13)
O3 Y2 O2 . 3_566 132.72(14)
O3 Y2 O2 3_566 3_566 77.40(13)
O1 Y2 O2 2_674 3_566 68.61(13)
O6 Y2 O2 4_756 3_566 88.00(14)
O3 Y2 O4 . 3_566 96.55(13)
O3 Y2 O4 3_566 3_566 73.83(13)
O1 Y2 O4 2_674 3_566 149.57(13)
O6 Y2 O4 4_756 3_566 69.51(13)
O2 Y2 O4 3_566 3_566 122.62(13)
O3 Y2 O5 . 2_675 64.06(12)
O3 Y2 O5 3_566 2_675 147.13(13)
O1 Y2 O5 2_674 2_675 69.92(14)
O6 Y2 O5 4_756 2_675 71.11(13)
O2 Y2 O5 3_566 2_675 135.12(13)
O4 Y2 O5 3_566 2_675 87.35(13)
O3 Y2 Te . 1_655 127.33(9)
O3 Y2 Te 3_566 1_655 92.69(10)
O1 Y2 Te 2_674 1_655 119.85(10)
O6 Y2 Te 4_756 1_655 36.16(9)
O2 Y2 Te 3_566 1_655 99.21(10)
O4 Y2 Te 3_566 1_655 35.92(9)
O5 Y2 Te 2_675 1_655 86.90(8)
O3 Y2 Te . 2_674 115.85(10)
O3 Y2 Te 3_566 2_674 108.02(9)
O1 Y2 Te 2_674 2_674 34.17(10)
O6 Y2 Te 4_756 2_674 84.06(9)
O2 Y2 Te 3_566 2_674 34.46(9)
O4 Y2 Te 3_566 2_674 147.30(9)
O5 Y2 Te 2_675 2_674 102.36(9)
Te Y2 Te 1_655 2_674 112.630(15)
O3 Y2 Te . . 31.47(9)
O3 Y2 Te 3_566 . 115.31(10)
O1 Y2 Te 2_674 . 87.32(10)
O6 Y2 Te 4_756 . 102.16(10)
O2 Y2 Te 3_566 . 152.84(10)
O4 Y2 Te 3_566 . 84.52(9)
O5 Y2 Te 2_675 . 34.39(8)
Te Y2 Te 1_655 . 103.792(15)
Te Y2 Te 2_674 . 120.773(15)
O3 Y2 Y2 . 3_466 32.17(9)
O3 Y2 Y2 3_566 3_466 59.35(10)
O1 Y2 Y2 2_674 3_466 109.78(10)
O6 Y2 Y2 4_756 3_466 156.97(9)
O2 Y2 Y2 3_566 3_466 114.02(10)
O4 Y2 Y2 3_566 3_466 91.79(9)
O5 Y2 Y2 2_675 3_466 95.49(8)
Te Y2 Y2 1_655 3_466 127.62(2)
Te Y2 Y2 2_674 3_466 117.746(18)
Te Y2 Y2 . 3_466 61.403(10)
O3 Y2 Y2 . 3_566 115.96(9)
O3 Y2 Y2 3_566 3_566 31.48(10)
O1 Y2 Y2 2_674 3_566 143.80(10)
O6 Y2 Y2 4_756 3_566 92.26(10)
O2 Y2 Y2 3_566 3_566 75.32(9)
O4 Y2 Y2 3_566 3_566 54.75(9)
O5 Y2 Y2 2_675 3_566 142.10(9)
Te Y2 Y2 1_655 3_566 62.595(11)
Te Y2 Y2 2_674 3_566 109.671(17)
Te Y2 Y2 . 3_566 128.48(2)
Y2 Y2 Y2 3_466 3_566 87.264(19)
O1 Te O2 . 4_656 85.60(16)
O1 Te O3 . . 97.75(16)
O2 Te O3 4_656 . 175.50(17)
O1 Te O4 . 3_466 99.51(16)
O2 Te O4 4_656 3_466 91.56(17)
O3 Te O4 . 3_466 84.94(16)
O1 Te O5 . 2_675 91.25(17)
O2 Te O5 4_656 2_675 99.18(17)
O3 Te O5 . 2_675 83.80(16)
O4 Te O5 3_466 2_675 165.37(16)
O1 Te O6 . 4_656 168.10(16)
O2 Te O6 4_656 4_656 85.08(16)
O3 Te O6 . 4_656 91.97(16)
O4 Te O6 3_466 4_656 88.13(16)
O5 Te O6 2_675 4_656 82.96(16)
O1 Te Y2 . 1_455 146.19(12)
O2 Te Y2 4_656 1_455 101.69(12)
O3 Te Y2 . 1_455 73.86(12)
O4 Te Y2 3_466 1_455 47.89(11)
O5 Te Y2 2_675 1_455 119.45(12)
O3 Te Y2 . 2_675 140.10(11)
O4 Te Y2 3_466 2_675 96.30(11)
O5 Te Y2 2_675 2_675 98.33(11)
O6 Te Y2 4_656 2_675 127.91(11)
Y2 Te Y2 1_455 2_675 133.965(13)
O1 Te Y2 . . 85.16(12)
O2 Te Y2 4_656 . 146.57(13)
O4 Te Y2 3_466 . 121.65(12)
O5 Te Y2 2_675 . 49.06(11)
O6 Te Y2 4_656 . 98.66(11)
Y2 Te Y2 1_455 . 103.792(15)
Y2 Te Y2 2_675 . 121.319(12)
O1 Te Y1 . 4_656 124.57(11)
O3 Te Y1 . 4_656 137.62(11)
O4 Te Y1 3_466 4_656 89.59(12)
O5 Te Y1 2_675 4_656 92.45(11)
Y2 Te Y1 1_455 4_656 71.551(13)
Y2 Te Y1 2_675 4_656 82.261(13)
Y2 Te Y1 . 4_656 134.374(14)
O1 Te Y1 . 2_674 134.72(12)
O2 Te Y1 4_656 2_674 97.34(11)
O3 Te Y1 . 2_674 82.46(11)
O4 Te Y1 3_466 2_674 125.43(11)
Y2 Te Y1 1_455 2_674 77.636(14)
Y2 Te Y1 2_675 2_674 125.721(15)
Y2 Te Y1 . 2_674 67.800(13)
Y1 Te Y1 4_656 2_674 66.910(11)
Te O1 Y1 . . 140.4(2)
Te O1 Y2 . 2_675 103.27(16)
Y1 O1 Y2 . 2_675 115.94(17)
Te O2 Y2 4_646 3_466 102.47(16)
Te O2 Y1 4_646 . 109.10(17)
Y2 O2 Y1 3_466 . 148.04(18)
Te O3 Y2 . . 111.24(16)
Te O3 Y2 . 3_466 124.77(18)
Y2 O3 Y2 . 3_466 116.35(16)
Te O4 Y1 3_566 3_466 134.87(19)
Te O4 Y2 3_566 3_466 96.19(15)
Y1 O4 Y2 3_466 3_466 122.26(16)
Te O5 Y1 2_674 3_466 139.4(2)
Te O5 Y1 2_674 1_554 103.71(15)
Y1 O5 Y1 3_466 1_554 105.75(15)
Te O5 Y2 2_674 2_674 96.55(15)
Y1 O5 Y2 3_466 2_674 105.83(13)
Y1 O5 Y2 1_554 2_674 98.80(13)
Te O6 Y2 4_646 4_746 100.01(15)
Te O6 Y1 4_646 3_467 107.87(17)
Y2 O6 Y1 4_746 3_467 131.51(16)
Te O6 Y1 4_646 . 100.13(15)
Y2 O6 Y1 4_746 . 109.49(15)
Y1 O6 Y1 3_467 . 103.72(14)

loop_
_geom_bond_atom_site_label_1
_geom_bond_atom_site_label_2
_geom_bond_site_symmetry_2
_geom_bond_distance
_geom_bond_publ_flag
Y1 O1 . 2.253(4) y
Y1 O4 3_566 2.287(4) y
Y1 O2 . 2.297(4) y
Y1 O5 3_566 2.307(4) y
Y1 O6 3_567 2.346(4) y
Y1 O5 1_556 2.469(4) y
Y1 O6 . 2.496(4) y
Y1 Te 4_646 3.4281(6) ?
Y1 Te 2_675 3.4815(6) ?
Y1 Y1 3_467 3.8094(7) ?
Y1 Y1 3_567 3.8094(7) ?
Y1 Y2 2_675 3.8429(7) ?
Y2 O3 . 2.215(4) y
Y2 O3 3_566 2.258(3) y
Y2 O1 2_674 2.280(4) y
Y2 O6 4_756 2.291(4) y
Y2 O2 3_566 2.294(4) y
Y2 O4 3_566 2.431(4) y
Y2 O5 2_675 2.591(4) y
Y2 Te 1_655 3.2574(6) ?
Y2 Te 2_674 3.2807(6) ?
Y2 Te . 3.4077(6) ?
Y2 Y2 3_466 3.8010(7) ?
Y2 Y2 3_566 3.8010(7) ?
Te O1 . 1.893(4) y
Te O2 4_656 1.901(4) y
Te O3 . 1.909(4) y
Te O4 3_466 1.922(4) y
Te O5 2_675 1.938(4) y
Te O6 4_656 1.952(4) y
Te Y2 1_455 3.2574(6) ?
Te Y2 2_675 3.2806(6) ?
Te Y1 4_656 3.4282(6) ?
Te Y1 2_674 3.4815(6) ?
O1 Y2 2_675 2.280(4) ?
O2 Te 4_646 1.901(4) ?
O2 Y2 3_466 2.294(4) ?
O3 Y2 3_466 2.258(3) ?
O4 Te 3_566 1.922(4) ?
O4 Y1 3_466 2.287(4) ?
O4 Y2 3_466 2.431(4) ?
O5 Te 2_674 1.938(4) ?
O5 Y1 3_466 2.307(4) ?
O5 Y1 1_554 2.469(4) ?
O5 Y2 2_674 2.591(4) ?
O6 Te 4_646 1.952(4) ?
O6 Y2 4_746 2.291(4) ?
O6 Y1 3_467 2.346(4) ?
